data_4082371
loop_
_publ_author_name
'Helgert, Theodore R.'
'Hollis, T. Keith'
'Oliver, Allen G.'
'Valle, Henry U.'
'Wu, Yunshan'
'Webster, Charles Edwin'

_publ_section_title
;
 Synthesis, Characterization, and X-ray Molecular Structure of Tantalum
 CCC-N-Heterocyclic Carbene (CCC-NHC) Pincer Complexes with Imidazole- and
 Triazole-Based Ligands
;
_journal_issue 4
_journal_name_full Organometallics
_journal_page_first 952
_journal_paper_doi 10.1021/om401063e
_journal_volume 33
_journal_year 2014
_chemical_formula_sum 'C26 H42 I N6 Ta'
_chemical_formula_weight 746.51
_chemical_name_systematic
; 
 ? 
;
_space_group_IT_number 14
_symmetry_space_group_name_Hall '-P 2ybc'
_symmetry_space_group_name_H-M 'P 1 21/c 1'
_atom_sites_solution_hydrogens geom
_atom_sites_solution_primary direct
_atom_sites_solution_secondary difmap
_audit_creation_method SHELXL-97
_cell_angle_alpha 90.00
_cell_angle_beta 95.1710(10)
_cell_angle_gamma 90.00
_cell_formula_units_Z 4
_cell_length_a 14.3180(5)
_cell_length_b 14.0456(4)
_cell_length_c 14.6775(4)
_cell_measurement_temperature 100(2)
_cell_volume 2939.70(15)
_computing_structure_refinement 'SHELXL-97 (Sheldrick, 2008)'
_computing_structure_solution 'SHELXS-97 (Sheldrick, 2008)'
_diffrn_ambient_temperature 100(2)
_diffrn_measured_fraction_theta_full 0.959
_diffrn_measured_fraction_theta_max 0.959
_diffrn_radiation_monochromator graphite
_diffrn_radiation_source 'fine-focus sealed tube'
_diffrn_radiation_type CuK\a
_diffrn_radiation_wavelength 1.54178
_diffrn_reflns_av_R_equivalents 0.4071
_diffrn_reflns_av_sigmaI/netI 0.2080
_diffrn_reflns_limit_h_max 17
_diffrn_reflns_limit_h_min -13
_diffrn_reflns_limit_k_max 16
_diffrn_reflns_limit_k_min -16
_diffrn_reflns_limit_l_max 17
_diffrn_reflns_limit_l_min -17
_diffrn_reflns_number 22343
_diffrn_reflns_theta_full 69.31
_diffrn_reflns_theta_max 69.31
_diffrn_reflns_theta_min 3.10
_exptl_absorpt_coefficient_mu 15.322
_exptl_crystal_density_diffrn 1.687
_exptl_crystal_density_method 'not measured'
_exptl_crystal_F_000 1464
_refine_diff_density_max 7.251
_refine_diff_density_min -8.366
_refine_diff_density_rms 0.855
_refine_ls_extinction_method none
_refine_ls_goodness_of_fit_ref 1.501
_refine_ls_hydrogen_treatment mixed
_refine_ls_matrix_type full
_refine_ls_number_parameters 314
_refine_ls_number_reflns 5281
_refine_ls_number_restraints 0
_refine_ls_restrained_S_all 1.501
_refine_ls_R_factor_all 0.1503
_refine_ls_R_factor_gt 0.1444
_refine_ls_shift/su_max 0.357
_refine_ls_shift/su_mean 0.058
_refine_ls_structure_factor_coef Fsqd
_refine_ls_weighting_details 'calc w=1/[\s^2^(Fo^2^)+(0.2000P)^2^+0.0000P] where P=(Fo^2^+2Fc^2^)/3'
_refine_ls_weighting_scheme calc
_refine_ls_wR_factor_gt 0.3719
_refine_ls_wR_factor_ref 0.3960
_reflns_number_gt 4697
_reflns_number_total 5281
_reflns_threshold_expression >2sigma(I)
_cod_data_source_file om401063e_si_002.cif
_cod_data_source_block th_5_288_0m
_cod_database_code 4082371

loop_
_symmetry_equiv_pos_as_xyz
'x, y, z'
'-x, y+1/2, -z+1/2'
'-x, -y, -z'
'x, -y-1/2, z-1/2'

loop_
_atom_site_label
_atom_site_type_symbol
_atom_site_fract_x
_atom_site_fract_y
_atom_site_fract_z
_atom_site_U_iso_or_equiv
_atom_site_adp_type
_atom_site_occupancy
_atom_site_symmetry_multiplicity
_atom_site_calc_flag
_atom_site_refinement_flags
Ta1 Ta 0.27998(4) 0.07416(4) 0.15429(4) 0.0033(4) Uani 1 1 d .
I1 I 0.23442(5) 0.11980(5) -0.04940(5) 0.0075(4) Uani 1 1 d .
N1 N 0.0627(8) 0.0244(8) 0.1292(9) 0.012(3) Uani 1 1 d .
C2 C 0.1234(7) 0.0951(10) 0.1532(9) 0.003(2) Uani 1 1 d .
N3 N 0.0692(8) 0.1676(7) 0.1827(8) 0.006(2) Uani 1 1 d .
C4 C -0.0264(9) 0.1392(12) 0.1732(10) 0.013(3) Uani 1 1 d .
H4 H -0.0784 0.1754 0.1893 0.015 Uiso 1 1 calc R
C5 C -0.0290(10) 0.0523(11) 0.1374(11) 0.013(3) Uani 1 1 d .
H5 H -0.0838 0.0159 0.1204 0.015 Uiso 1 1 calc R
C6 C 0.1009(10) -0.0622(9) 0.0991(10) 0.006(3) Uani 1 1 d .
C7 C 0.0542(9) -0.1427(11) 0.0748(10) 0.011(3) Uani 1 1 d .
H7 H -0.0124 -0.1439 0.0715 0.014 Uiso 1 1 calc R
C8 C 0.1040(11) -0.2251(9) 0.0542(10) 0.015(3) Uani 1 1 d .
H8 H 0.0717 -0.2837 0.0434 0.017 Uiso 1 1 calc R
C9 C 0.1997(10) -0.2207(10) 0.0497(11) 0.016(3) Uani 1 1 d .
H9 H 0.2336 -0.2745 0.0314 0.019 Uiso 1 1 calc R
C10 C 0.2442(9) -0.1373(10) 0.0722(11) 0.013(3) Uani 1 1 d .
C11 C 0.2003(9) -0.0551(10) 0.1005(9) 0.006(2) Uani 1 1 d .
N12 N 0.3449(8) -0.1235(8) 0.0762(9) 0.010(2) Uani 1 1 d .
C13 C 0.3817(9) -0.0353(9) 0.1066(9) 0.007(3) Uani 1 1 d .
N14 N 0.4739(9) -0.0441(9) 0.1052(9) 0.014(3) Uani 1 1 d .
C15 C 0.4991(9) -0.1337(10) 0.0766(9) 0.009(3) Uani 1 1 d .
H15 H 0.5608 -0.1568 0.0716 0.011 Uiso 1 1 calc R
C16 C 0.4160(10) -0.1826(8) 0.0569(10) 0.009(3) Uani 1 1 d .
H16 H 0.4096 -0.2458 0.0341 0.010 Uiso 1 1 calc R
C17 C 0.1021(10) 0.2619(10) 0.2137(11) 0.014(3) Uani 1 1 d .
H17A H 0.1698 0.2584 0.2340 0.017 Uiso 1 1 calc R
H17B H 0.0686 0.2813 0.2669 0.017 Uiso 1 1 calc R
C18 C 0.0864(10) 0.3362(11) 0.1393(10) 0.015(3) Uani 1 1 d .
H18A H 0.1154 0.3151 0.0839 0.018 Uiso 1 1 calc R
H18B H 0.0184 0.3450 0.1229 0.018 Uiso 1 1 calc R
C19 C 0.1292(14) 0.4273(12) 0.1727(18) 0.034(5) Uani 1 1 d .
H19 H 0.1636 0.4344 0.2307 0.041 Uiso 1 1 calc R
C20 C 0.1122(17) 0.5071(14) 0.1052(15) 0.040(5) Uani 1 1 d .
H20A H 0.1393 0.5660 0.1318 0.060 Uiso 1 1 calc R
H20B H 0.0446 0.5155 0.0905 0.060 Uiso 1 1 calc R
H20C H 0.1417 0.4918 0.0493 0.060 Uiso 1 1 calc R
C21 C 0.5420(9) 0.0327(9) 0.1329(9) 0.007(3) Uani 1 1 d .
H21A H 0.5108 0.0954 0.1244 0.008 Uiso 1 1 calc R
H21B H 0.5945 0.0306 0.0934 0.008 Uiso 1 1 calc R
C22 C 0.5796(11) 0.0214(10) 0.2311(11) 0.016(3) Uani 1 1 d .
H22A H 0.6170 -0.0378 0.2376 0.019 Uiso 1 1 calc R
H22B H 0.5264 0.0149 0.2693 0.019 Uiso 1 1 calc R
C23 C 0.6410(12) 0.1054(12) 0.2668(11) 0.020(3) Uani 1 1 d .
H23A H 0.6005 0.1622 0.2701 0.024 Uiso 1 1 calc R
H23B H 0.6675 0.0906 0.3298 0.024 Uiso 1 1 calc R
C24 C 0.7193(12) 0.1297(13) 0.2112(14) 0.029(4) Uani 1 1 d .
H24A H 0.7637 0.1715 0.2466 0.044 Uiso 1 1 calc R
H24B H 0.6944 0.1623 0.1552 0.044 Uiso 1 1 calc R
H24C H 0.7514 0.0712 0.1952 0.044 Uiso 1 1 calc R
N25 N 0.2902(9) 0.0287(7) 0.2688(8) 0.010(3) Uani 1 1 d .
N30 N 0.3467(8) 0.2011(7) 0.1679(9) 0.010(2) Uani 1 1 d .
H30 H 0.2905 0.2308 0.1779 0.012 Uiso 1 1 calc R
C31 C 0.3866(10) 0.2320(9) 0.2555(10) 0.012(3) Uani 1 1 d .
H31A H 0.3657 0.1899 0.3029 0.018 Uiso 1 1 calc R
H31B H 0.3662 0.2973 0.2665 0.018 Uiso 1 1 calc R
H31C H 0.4551 0.2301 0.2572 0.018 Uiso 1 1 calc R
C32 C 0.3679(14) 0.2789(11) 0.1029(14) 0.031(4) Uani 1 1 d .
H32A H 0.3670 0.3404 0.1342 0.047 Uiso 1 1 calc R
H32B H 0.3205 0.2787 0.0504 0.047 Uiso 1 1 calc R
H32C H 0.4300 0.2683 0.0816 0.047 Uiso 1 1 calc R
C26 C 0.2850(13) -0.0256(10) 0.3513(12) 0.021(4) Uani 1 1 d .
C29 C 0.1863(14) -0.0598(15) 0.3546(15) 0.041(6) Uani 1 1 d .
H29A H 0.1464 -0.0066 0.3699 0.061 Uiso 1 1 calc R
H29B H 0.1847 -0.1096 0.4013 0.061 Uiso 1 1 calc R
H29C H 0.1633 -0.0859 0.2948 0.061 Uiso 1 1 calc R
C27 C 0.3542(18) -0.1150(12) 0.3445(14) 0.042(6) Uani 1 1 d .
H27A H 0.3898 -0.1253 0.4040 0.062 Uiso 1 1 calc R
H27B H 0.3977 -0.1022 0.2982 0.062 Uiso 1 1 calc R
H27C H 0.3173 -0.1721 0.3274 0.062 Uiso 1 1 calc R
C28 C 0.3163(16) 0.0385(11) 0.4356(11) 0.030(5) Uani 1 1 d .
H28A H 0.3139 0.1055 0.4170 0.044 Uiso 1 1 calc R
H28B H 0.3805 0.0219 0.4590 0.044 Uiso 1 1 calc R
H28C H 0.2740 0.0282 0.4836 0.044 Uiso 1 1 calc R

loop_
_atom_site_aniso_label
_atom_site_aniso_U_11
_atom_site_aniso_U_22
_atom_site_aniso_U_33
_atom_site_aniso_U_23
_atom_site_aniso_U_13
_atom_site_aniso_U_12
Ta1 -0.0007(5) -0.0032(6) 0.0141(6) -0.00126(18) 0.0021(3) -0.00168(17)
I1 0.0000(6) 0.0073(6) 0.0156(7) 0.0019(3) 0.0023(4) -0.0032(3)
N1 0.000(5) 0.001(5) 0.036(7) 0.003(5) 0.010(5) -0.005(4)
C2 -0.019(4) 0.013(6) 0.016(6) 0.006(6) -0.002(4) -0.003(4)
N3 0.004(5) 0.004(5) 0.012(6) -0.003(4) 0.012(4) -0.005(4)
C4 -0.007(6) 0.032(8) 0.014(7) -0.015(6) 0.003(5) -0.010(5)
C5 -0.002(6) 0.017(7) 0.024(8) -0.003(6) 0.008(6) 0.004(6)
C6 0.006(6) 0.001(6) 0.012(7) 0.004(5) 0.007(5) 0.002(5)
C7 -0.006(5) 0.015(6) 0.024(7) 0.003(6) -0.009(5) 0.000(5)
C8 0.017(8) 0.001(6) 0.023(8) 0.008(5) -0.013(6) -0.013(5)
C9 0.007(7) 0.010(7) 0.031(8) -0.005(6) 0.004(6) -0.011(5)
C10 -0.007(6) 0.009(6) 0.039(8) -0.002(6) 0.014(6) 0.001(5)
C11 0.002(6) 0.005(5) 0.013(6) 0.007(5) 0.004(5) -0.007(5)
N12 -0.002(5) 0.010(6) 0.024(7) -0.007(5) 0.009(5) -0.006(4)
C13 0.001(6) 0.012(7) 0.006(6) 0.011(5) -0.003(5) 0.006(5)
N14 0.005(6) 0.003(5) 0.034(8) 0.002(5) 0.010(5) -0.009(5)
C15 -0.001(6) 0.011(6) 0.016(7) -0.006(5) -0.011(5) 0.010(5)
C16 0.011(7) -0.008(5) 0.023(7) 0.003(5) 0.004(6) -0.001(4)
C17 0.007(6) 0.010(7) 0.028(8) -0.015(6) 0.014(6) 0.003(5)
C18 0.004(6) 0.026(8) 0.015(7) -0.001(6) -0.003(5) -0.004(6)
C19 0.015(9) 0.028(11) 0.062(14) -0.015(8) 0.018(9) -0.002(7)
C20 0.054(14) 0.020(9) 0.047(12) -0.001(9) 0.003(10) -0.015(9)
C21 0.004(6) 0.000(6) 0.016(7) -0.004(5) 0.005(5) -0.009(4)
C22 0.010(7) 0.010(7) 0.026(8) 0.000(6) 0.000(6) -0.003(5)
C23 0.025(9) 0.013(7) 0.021(8) -0.013(7) -0.002(7) -0.013(7)
C24 0.013(8) 0.029(9) 0.044(11) -0.024(8) -0.007(7) -0.001(6)
N25 0.024(7) -0.015(4) 0.019(6) -0.001(4) -0.008(5) 0.003(4)
N30 0.011(6) -0.007(4) 0.030(7) 0.001(4) 0.014(5) -0.001(4)
C31 0.013(7) -0.003(6) 0.025(8) -0.008(5) 0.001(6) 0.000(5)
C32 0.037(11) 0.006(7) 0.053(12) 0.001(7) 0.018(9) -0.013(7)
C26 0.029(9) 0.007(7) 0.028(9) -0.010(6) 0.006(7) 0.003(6)
C29 0.022(10) 0.053(11) 0.056(13) 0.022(10) 0.057(10) 0.012(9)
C27 0.075(16) 0.018(10) 0.033(10) 0.039(8) 0.010(10) 0.021(9)
C28 0.071(14) 0.010(8) 0.005(7) -0.005(6) -0.013(8) -0.014(7)

loop_
_atom_type_symbol
_atom_type_description
_atom_type_scat_dispersion_real
_atom_type_scat_dispersion_imag
_atom_type_scat_source
C C 0.0181 0.0091 'International Tables Vol C Tables 4.2.6.8 and 6.1.1.4'
H H 0.0000 0.0000 'International Tables Vol C Tables 4.2.6.8 and 6.1.1.4'
N N 0.0311 0.0180 'International Tables Vol C Tables 4.2.6.8 and 6.1.1.4'
I I -0.3257 6.8362 'International Tables Vol C Tables 4.2.6.8 and 6.1.1.4'
Ta Ta -5.7959 5.2718 'International Tables Vol C Tables 4.2.6.8 and 6.1.1.4'

loop_
_geom_angle_atom_site_label_1
_geom_angle_atom_site_label_2
_geom_angle_atom_site_label_3
_geom_angle
N25 Ta1 N30 102.9(5)
N25 Ta1 C11 92.2(5)
N30 Ta1 C11 164.9(5)
N25 Ta1 C2 92.9(5)
N30 Ta1 C2 110.2(5)
C11 Ta1 C2 68.3(5)
N25 Ta1 C13 92.7(5)
N30 Ta1 C13 108.5(5)
C11 Ta1 C13 70.4(5)
C2 Ta1 C13 138.5(5)
N25 Ta1 I1 168.6(3)
N30 Ta1 I1 88.2(4)
C11 Ta1 I1 76.7(3)
C2 Ta1 I1 80.9(3)
C13 Ta1 I1 85.8(3)
C2 N1 C5 111.3(12)
C2 N1 C6 117.1(11)
C5 N1 C6 131.6(12)
N1 C2 N3 105.0(10)
N1 C2 Ta1 121.5(10)
N3 C2 Ta1 133.1(9)
C2 N3 C4 109.1(11)
C2 N3 C17 126.3(11)
C4 N3 C17 124.4(12)
C5 C4 N3 106.9(12)
C5 C4 H4 126.5
N3 C4 H4 126.6
C4 C5 N1 107.5(13)
C4 C5 H5 126.3
N1 C5 H5 126.2
C7 C6 N1 127.3(12)
C7 C6 C11 122.4(12)
N1 C6 C11 110.3(12)
C6 C7 C8 119.9(12)
C6 C7 H7 120.0
C8 C7 H7 120.1
C9 C8 C7 119.9(12)
C9 C8 H8 120.0
C7 C8 H8 120.1
C10 C9 C8 118.2(14)
C10 C9 H9 120.9
C8 C9 H9 120.9
C9 C10 C11 124.8(13)
C9 C10 N12 124.6(13)
C11 C10 N12 110.5(12)
C10 C11 C6 114.4(12)
C10 C11 Ta1 123.0(9)
C6 C11 Ta1 122.4(10)
C16 N12 C13 109.8(11)
C16 N12 C10 131.9(12)
C13 N12 C10 118.3(11)
N14 C13 N12 104.9(11)
N14 C13 Ta1 137.2(10)
N12 C13 Ta1 117.6(9)
C13 N14 C15 112.1(12)
C13 N14 C21 123.8(12)
C15 N14 C21 124.1(11)
C16 C15 N14 105.8(11)
C16 C15 H15 127.1
N14 C15 H15 127.1
N12 C16 C15 107.4(11)
N12 C16 H16 126.3
C15 C16 H16 126.3
N3 C17 C18 112.2(12)
N3 C17 H17A 109.2
C18 C17 H17A 109.2
N3 C17 H17B 109.1
C18 C17 H17B 109.2
H17A C17 H17B 107.9
C19 C18 C17 109.0(14)
C19 C18 H18A 109.8
C17 C18 H18A 109.9
C19 C18 H18B 109.9
C17 C18 H18B 109.9
H18A C18 H18B 108.3
C18 C19 C20 112.8(19)
C18 C19 H19 123.6
C20 C19 H19 123.6
C19 C20 H20A 109.6
C19 C20 H20B 109.5
H20A C20 H20B 109.5
C19 C20 H20C 109.3
H20A C20 H20C 109.5
H20B C20 H20C 109.5
N14 C21 C22 110.8(11)
N14 C21 H21A 109.5
C22 C21 H21A 109.5
N14 C21 H21B 109.4
C22 C21 H21B 109.5
H21A C21 H21B 108.0
C21 C22 C23 113.0(13)
C21 C22 H22A 108.9
C23 C22 H22A 109.0
C21 C22 H22B 109.0
C23 C22 H22B 109.0
H22A C22 H22B 107.8
C24 C23 C22 115.3(14)
C24 C23 H23A 108.4
C22 C23 H23A 108.5
C24 C23 H23B 108.5
C22 C23 H23B 108.4
H23A C23 H23B 107.5
C23 C24 H24A 109.5
C23 C24 H24B 109.5
H24A C24 H24B 109.5
C23 C24 H24C 109.5
H24A C24 H24C 109.5
H24B C24 H24C 109.5
C26 N25 Ta1 166.5(10)
C31 N30 C32 105.3(12)
C31 N30 Ta1 120.2(9)
C32 N30 Ta1 134.4(11)
C31 N30 H30 90.1
C32 N30 H30 90.2
Ta1 N30 H30 90.1
N30 C31 H31A 109.5
N30 C31 H31B 109.5
H31A C31 H31B 109.5
N30 C31 H31C 109.5
H31A C31 H31C 109.5
H31B C31 H31C 109.5
N30 C32 H32A 109.4
N30 C32 H32B 109.5
H32A C32 H32B 109.5
N30 C32 H32C 109.5
H32A C32 H32C 109.5
H32B C32 H32C 109.5
N25 C26 C29 108.6(15)
N25 C26 C28 109.2(12)
C29 C26 C28 111.3(17)
N25 C26 C27 106.4(13)
C29 C26 C27 109.8(15)
C28 C26 C27 111.4(16)
C26 C29 H29A 109.5
C26 C29 H29B 109.4
H29A C29 H29B 109.5
C26 C29 H29C 109.5
H29A C29 H29C 109.5
H29B C29 H29C 109.5
C26 C27 H27A 109.4
C26 C27 H27B 109.4
H27A C27 H27B 109.5
C26 C27 H27C 109.5
H27A C27 H27C 109.5
H27B C27 H27C 109.5
C26 C28 H28A 109.5
C26 C28 H28B 109.5
H28A C28 H28B 109.5
C26 C28 H28C 109.4
H28A C28 H28C 109.5
H28B C28 H28C 109.5

loop_
_geom_bond_atom_site_label_1
_geom_bond_atom_site_label_2
_geom_bond_distance
Ta1 N25 1.792(12)
Ta1 N30 2.024(10)
Ta1 C11 2.249(13)
Ta1 C2 2.260(10)
Ta1 C13 2.271(13)
Ta1 I1 3.0697(10)
N1 C2 1.346(17)
N1 C5 1.385(17)
N1 C6 1.421(17)
C2 N3 1.374(17)
N3 C4 1.420(16)
N3 C17 1.464(17)
C4 C5 1.33(2)
C4 H4 0.9500
C5 H5 0.9500
C6 C7 1.345(19)
C6 C11 1.425(18)
C7 C8 1.41(2)
C7 H7 0.9500
C8 C9 1.38(2)
C8 H8 0.9500
C9 C10 1.36(2)
C9 H9 0.9500
C10 C11 1.40(2)
C10 N12 1.451(17)
N12 C16 1.363(18)
N12 C13 1.402(18)
C13 N14 1.328(18)
N14 C15 1.384(18)
N14 C21 1.486(15)
C15 C16 1.381(19)
C15 H15 0.9500
C16 H16 0.9500
C17 C18 1.51(2)
C17 H17A 0.9900
C17 H17B 0.9900
C18 C19 1.48(2)
C18 H18A 0.9900
C18 H18B 0.9900
C19 C20 1.50(3)
C19 H19 0.9500
C20 H20A 0.9800
C20 H20B 0.9800
C20 H20C 0.9800
C21 C22 1.50(2)
C21 H21A 0.9900
C21 H21B 0.9900
C22 C23 1.534(19)
C22 H22A 0.9900
C22 H22B 0.9900
C23 C24 1.48(3)
C23 H23A 0.9900
C23 H23B 0.9900
C24 H24A 0.9800
C24 H24B 0.9800
C24 H24C 0.9800
N25 C26 1.44(2)
N30 C31 1.426(19)
N30 C32 1.50(2)
N30 H30 0.9300
C31 H31A 0.9800
C31 H31B 0.9800
C31 H31C 0.9800
C32 H32A 0.9800
C32 H32B 0.9800
C32 H32C 0.9800
C26 C29 1.50(3)
C26 C28 1.56(2)
C26 C27 1.61(2)
C29 H29A 0.9800
C29 H29B 0.9800
C29 H29C 0.9800
C27 H27A 0.9800
C27 H27B 0.9800
C27 H27C 0.9800
C28 H28A 0.9800
C28 H28B 0.9800
C28 H28C 0.9800

loop_
_geom_torsion_atom_site_label_1
_geom_torsion_atom_site_label_2
_geom_torsion_atom_site_label_3
_geom_torsion_atom_site_label_4
_geom_torsion
C5 N1 C2 N3 3.8(16)
C6 N1 C2 N3 -177.5(11)
C5 N1 C2 Ta1 177.4(10)
C6 N1 C2 Ta1 -3.8(17)
N25 Ta1 C2 N1 -86.8(11)
N30 Ta1 C2 N1 168.3(11)
C11 Ta1 C2 N1 4.4(10)
C13 Ta1 C2 N1 10.6(14)
I1 Ta1 C2 N1 83.6(11)
N25 Ta1 C2 N3 84.8(13)
N30 Ta1 C2 N3 -20.1(14)
C11 Ta1 C2 N3 176.0(14)
C13 Ta1 C2 N3 -177.8(10)
I1 Ta1 C2 N3 -104.8(12)
N1 C2 N3 C4 -1.7(15)
Ta1 C2 N3 C4 -174.3(10)
N1 C2 N3 C17 -178.0(13)
Ta1 C2 N3 C17 9(2)
C2 N3 C4 C5 -1.0(16)
C17 N3 C4 C5 175.4(13)
N3 C4 C5 N1 3.2(17)
C2 N1 C5 C4 -4.5(18)
C6 N1 C5 C4 177.0(15)
C2 N1 C6 C7 177.8(14)
C5 N1 C6 C7 -4(3)
C2 N1 C6 C11 -0.3(18)
C5 N1 C6 C11 178.1(15)
N1 C6 C7 C8 -174.4(14)
C11 C6 C7 C8 3(2)
C6 C7 C8 C9 -7(2)
C7 C8 C9 C10 5(2)
C8 C9 C10 C11 1(3)
C8 C9 C10 N12 176.0(14)
C9 C10 C11 C6 -4(2)
N12 C10 C11 C6 -179.7(12)
C9 C10 C11 Ta1 171.7(13)
N12 C10 C11 Ta1 -4.4(18)
C7 C6 C11 C10 2(2)
N1 C6 C11 C10 179.8(13)
C7 C6 C11 Ta1 -173.8(11)
N1 C6 C11 Ta1 4.4(16)
N25 Ta1 C11 C10 -87.4(12)
N30 Ta1 C11 C10 93(2)
C2 Ta1 C11 C10 -179.7(13)
C13 Ta1 C11 C10 4.7(12)
I1 Ta1 C11 C10 95.0(12)
N25 Ta1 C11 C6 87.6(11)
N30 Ta1 C11 C6 -92(2)
C2 Ta1 C11 C6 -4.7(10)
C13 Ta1 C11 C6 179.7(12)
I1 Ta1 C11 C6 -90.0(11)
C9 C10 N12 C16 3(3)
C11 C10 N12 C16 179.0(14)
C9 C10 N12 C13 -175.6(15)
C11 C10 N12 C13 0.4(19)
C16 N12 C13 N14 -0.3(15)
C10 N12 C13 N14 178.6(13)
C16 N12 C13 Ta1 -175.5(9)
C10 N12 C13 Ta1 3.4(17)
N25 Ta1 C13 N14 -85.8(15)
N30 Ta1 C13 N14 18.8(15)
C11 Ta1 C13 N14 -177.1(15)
C2 Ta1 C13 N14 176.8(13)
I1 Ta1 C13 N14 105.5(14)
N25 Ta1 C13 N12 87.3(10)
N30 Ta1 C13 N12 -168.1(9)
C11 Ta1 C13 N12 -4.0(10)
C2 Ta1 C13 N12 -10.1(13)
I1 Ta1 C13 N12 -81.4(10)
N12 C13 N14 C15 -0.8(16)
Ta1 C13 N14 C15 172.9(11)
N12 C13 N14 C21 -179.6(12)
Ta1 C13 N14 C21 -6(2)
C13 N14 C15 C16 1.6(17)
C21 N14 C15 C16 -179.6(13)
C13 N12 C16 C15 1.3(16)
C10 N12 C16 C15 -177.4(15)
N14 C15 C16 N12 -1.7(16)
C2 N3 C17 C18 98.5(15)
C4 N3 C17 C18 -77.2(17)
N3 C17 C18 C19 -174.9(12)
C17 C18 C19 C20 -176.6(16)
C13 N14 C21 C22 95.0(16)
C15 N14 C21 C22 -83.7(16)
N14 C21 C22 C23 -173.0(12)
C21 C22 C23 C24 -53(2)
N30 Ta1 N25 C26 176(5)
C11 Ta1 N25 C26 -4(5)
C2 Ta1 N25 C26 64(5)
C13 Ta1 N25 C26 -75(5)
I1 Ta1 N25 C26 8(6)
N25 Ta1 N30 C31 -0.3(11)
C11 Ta1 N30 C31 179.3(16)
C2 Ta1 N30 C31 97.7(10)
C13 Ta1 N30 C31 -97.6(10)
I1 Ta1 N30 C31 177.4(10)
N25 Ta1 N30 C32 179.2(14)
C11 Ta1 N30 C32 -1(3)
C2 Ta1 N30 C32 -82.8(15)
C13 Ta1 N30 C32 81.8(15)
I1 Ta1 N30 C32 -3.2(14)
Ta1 N25 C26 C29 -43(5)
Ta1 N25 C26 C28 -164(4)
Ta1 N25 C26 C27 76(5)
